data_7228774
loop_
_publ_author_name
'Krueger, Erika L.'
'Sinha, Abhijeet S.'
'Desper, John'
'Aaker\"oy, Christer B.'

_publ_section_title
;
 Exploring binding preferences in co-crystals of conformationally flexible
 multitopic ligands
;
_journal_name_full CrystEngComm
_journal_paper_doi 10.1039/C7CE01177F
_journal_year 2017
_chemical_formula_moiety
;
(C12 H10 N4 O)2 (C8 H14 O4) (H2 O)2
;
_chemical_formula_sum 'C32 H38 N8 O8'
_chemical_formula_weight 662.70
_chemical_name_systematic
;
EK-D-Sub [(4-pyridyl)-CONH-N=CH-(2-pyridyl)]2, HOOC-(CH2)6-COOH dihydrate
;
_space_group_IT_number 2
_symmetry_cell_setting triclinic
_symmetry_space_group_name_Hall '-P 1'
_symmetry_space_group_name_H-M 'P -1'
_atom_sites_solution_hydrogens geom
_atom_sites_solution_primary direct
_atom_sites_solution_secondary difmap
_audit_creation_method SHELXL-97
_audit_update_record
;
2016-05-09 deposited with the CCDC.
2017-07-18 downloaded from the CCDC.
;
_cell_angle_alpha 81.888(7)
_cell_angle_beta 83.771(8)
_cell_angle_gamma 74.805(7)
_cell_formula_units_Z 1
_cell_length_a 6.6774(11)
_cell_length_b 8.2196(14)
_cell_length_c 15.972(3)
_cell_measurement_reflns_used 6260
_cell_measurement_temperature 120(2)
_cell_measurement_theta_max 68.59
_cell_measurement_theta_min 2.80
_cell_volume 835.2(3)
_computing_cell_refinement 'Bruker SAINT'
_computing_data_collection 'Bruker APEX2'
_computing_data_reduction 'Bruker SAINT'
_computing_molecular_graphics 'Bruker SHELXTL'
_computing_publication_material 'Bruker SHELXTL'
_computing_structure_refinement 'SHELXL-97 (Sheldrick, 2008)'
_computing_structure_solution 'SHELXS-97 (Sheldrick, 2008)'
_diffrn_ambient_temperature 120(2)
_diffrn_measured_fraction_theta_full 0.986
_diffrn_measured_fraction_theta_max 0.974
_diffrn_measurement_device_type 'Bruker APEX-II CCD'
_diffrn_measurement_method '\f and \w scans'
_diffrn_radiation_monochromator graphite
_diffrn_radiation_source 'fine-focus sealed tube'
_diffrn_radiation_type CuK\a
_diffrn_radiation_wavelength 1.54178
_diffrn_reflns_av_R_equivalents 0.0354
_diffrn_reflns_av_sigmaI/netI 0.0286
_diffrn_reflns_limit_h_max 6
_diffrn_reflns_limit_h_min -7
_diffrn_reflns_limit_k_max 9
_diffrn_reflns_limit_k_min -9
_diffrn_reflns_limit_l_max 19
_diffrn_reflns_limit_l_min -19
_diffrn_reflns_number 13228
_diffrn_reflns_theta_full 67.50
_diffrn_reflns_theta_max 68.58
_diffrn_reflns_theta_min 2.80
_exptl_absorpt_coefficient_mu 0.804
_exptl_absorpt_correction_T_max 0.8821
_exptl_absorpt_correction_T_min 0.7829
_exptl_absorpt_correction_type multi-scan
_exptl_absorpt_process_details SADABS
_exptl_crystal_colour colourless
_exptl_crystal_density_diffrn 1.318
_exptl_crystal_density_method 'not measured'
_exptl_crystal_description prism
_exptl_crystal_F_000 350
_exptl_crystal_size_max 0.32
_exptl_crystal_size_mid 0.22
_exptl_crystal_size_min 0.16
_refine_diff_density_max 0.447
_refine_diff_density_min -0.286
_refine_diff_density_rms 0.066
_refine_ls_extinction_method none
_refine_ls_goodness_of_fit_ref 1.047
_refine_ls_hydrogen_treatment mixed
_refine_ls_matrix_type full
_refine_ls_number_parameters 229
_refine_ls_number_reflns 2996
_refine_ls_number_restraints 0
_refine_ls_restrained_S_all 1.047
_refine_ls_R_factor_all 0.0423
_refine_ls_R_factor_gt 0.0390
_refine_ls_shift/su_max 0.000
_refine_ls_shift/su_mean 0.000
_refine_ls_structure_factor_coef Fsqd
_refine_ls_weighting_details 'calc w=1/[\s^2^(Fo^2^)+(0.0500P)^2^+0.4000P] where P=(Fo^2^+2Fc^2^)/3'
_refine_ls_weighting_scheme calc
_refine_ls_wR_factor_gt 0.1033
_refine_ls_wR_factor_ref 0.1069
_reflns_number_gt 2754
_reflns_number_total 2996
_reflns_threshold_expression >2sigma(I)
_cod_data_source_file c7ce01177f2.cif
_cod_data_source_block 42Sub2H2O
_cod_depositor_comments
;
The following automatic conversions were performed:

'_symmetry_cell_setting' value 'Triclinic' changed to 'triclinic'
according to
/home/data/users/saulius/crontab/automatic-downloads/rss-feeds/RSC/lib/dictionaries/cif_core.dic
dictionary named 'cif_core.dic' version 2.4.2 from 2011-04-26.

Automatic conversion script
Id: cif_fix_values 4973 2017-02-22 13:04:09Z antanas 
;
_cod_original_cell_volume 835.2(2)
_cod_original_sg_symbol_H-M P-1
_cod_database_code 7228774

loop_
_symmetry_equiv_pos_as_xyz
'x, y, z'
'-x, -y, -z'

loop_
_atom_site_label
_atom_site_type_symbol
_atom_site_fract_x
_atom_site_fract_y
_atom_site_fract_z
_atom_site_U_iso_or_equiv
_atom_site_adp_type
_atom_site_occupancy
_atom_site_symmetry_multiplicity
_atom_site_calc_flag
_atom_site_refinement_flags
O1W O 0.02069(17) 0.85728(15) 0.39227(7) 0.0290(3) Uani 1 1 d .
H1A H -0.090(3) 0.838(3) 0.4190(13) 0.035 Uiso 1 1 d .
H1B H 0.044(3) 0.807(3) 0.3450(14) 0.035 Uiso 1 1 d .
N11 N 0.22309(19) 0.48068(16) 0.69738(8) 0.0232(3) Uani 1 1 d .
C12 C 0.1085(2) 0.60540(19) 0.64576(9) 0.0246(3) Uani 1 1 d .
H12 H -0.0388 0.6284 0.6541 0.030 Uiso 1 1 calc R
C13 C 0.1962(2) 0.70287(19) 0.58039(9) 0.0225(3) Uani 1 1 d .
H13 H 0.1105 0.7910 0.5454 0.027 Uiso 1 1 calc R
C14 C 0.4136(2) 0.66771(17) 0.56760(9) 0.0184(3) Uani 1 1 d .
C15 C 0.5327(2) 0.53733(17) 0.62118(9) 0.0199(3) Uani 1 1 d .
H15 H 0.6804 0.5105 0.6141 0.024 Uiso 1 1 calc R
C16 C 0.4322(2) 0.44731(18) 0.68508(9) 0.0222(3) Uani 1 1 d .
H16 H 0.5139 0.3591 0.7214 0.027 Uiso 1 1 calc R
C17 C 0.5300(2) 0.76465(17) 0.50028(9) 0.0182(3) Uani 1 1 d .
N17 N 0.41614(19) 0.86044(15) 0.43708(8) 0.0196(3) Uani 1 1 d .
H17 H 0.289(3) 0.859(2) 0.4318(11) 0.023 Uiso 1 1 d .
O17 O 0.71681(15) 0.75302(13) 0.50490(7) 0.0247(3) Uani 1 1 d .
N21 N 0.3476(2) 1.24841(16) 0.19427(8) 0.0261(3) Uani 1 1 d .
C22 C 0.4892(2) 1.14533(18) 0.24575(9) 0.0215(3) Uani 1 1 d .
C23 C 0.7017(2) 1.14204(18) 0.23651(9) 0.0233(3) Uani 1 1 d .
H23 H 0.7964 1.0659 0.2731 0.028 Uiso 1 1 calc R
C24 C 0.7709(3) 1.25289(19) 0.17247(10) 0.0267(3) Uani 1 1 d .
H24 H 0.9135 1.2545 0.1647 0.032 Uiso 1 1 calc R
C25 C 0.6259(3) 1.3615(2) 0.12000(10) 0.0305(4) Uani 1 1 d .
H25 H 0.6679 1.4392 0.0761 0.037 Uiso 1 1 calc R
C26 C 0.4195(3) 1.3541(2) 0.13292(10) 0.0302(4) Uani 1 1 d .
H26 H 0.3228 1.4279 0.0964 0.036 Uiso 1 1 calc R
C27 C 0.4012(2) 1.03849(18) 0.31479(9) 0.0214(3) Uani 1 1 d .
H27 H 0.2603 1.0338 0.3155 0.026 Uiso 1 1 calc R
N27 N 0.51501(18) 0.95181(14) 0.37395(7) 0.0199(3) Uani 1 1 d .
C31 C -0.0614(2) 0.25487(18) 0.83141(9) 0.0209(3) Uani 1 1 d .
O31 O 0.08550(18) 0.33039(15) 0.83915(7) 0.0315(3) Uani 1 1 d .
H31 H 0.129(3) 0.377(3) 0.7860(14) 0.038 Uiso 1 1 d .
O32 O -0.13701(16) 0.25960(15) 0.76420(7) 0.0297(3) Uani 1 1 d .
C32 C -0.1260(2) 0.15760(19) 0.91303(9) 0.0225(3) Uani 1 1 d .
H32A H -0.1178 0.2194 0.9609 0.027 Uiso 1 1 calc R
H32B H -0.0252 0.0453 0.9207 0.027 Uiso 1 1 calc R
C33 C -0.3453(2) 0.13051(19) 0.91702(9) 0.0238(3) Uani 1 1 d .
H33A H -0.3619 0.0843 0.8649 0.029 Uiso 1 1 calc R
H33B H -0.4488 0.2411 0.9192 0.029 Uiso 1 1 calc R
C34 C -0.3875(2) 0.00799(18) 0.99496(9) 0.0217(3) Uani 1 1 d .
H34A H -0.2924 -0.1055 0.9899 0.026 Uiso 1 1 calc R
H34B H -0.3569 0.0486 1.0465 0.026 Uiso 1 1 calc R

loop_
_atom_site_aniso_label
_atom_site_aniso_U_11
_atom_site_aniso_U_22
_atom_site_aniso_U_33
_atom_site_aniso_U_23
_atom_site_aniso_U_13
_atom_site_aniso_U_12
O1W 0.0209(6) 0.0448(7) 0.0249(6) -0.0019(5) 0.0009(4) -0.0169(5)
N11 0.0269(7) 0.0240(6) 0.0216(6) 0.0011(5) -0.0013(5) -0.0138(5)
C12 0.0200(7) 0.0307(8) 0.0245(8) 0.0007(6) -0.0013(6) -0.0110(6)
C13 0.0201(7) 0.0250(7) 0.0225(7) 0.0011(6) -0.0023(5) -0.0073(6)
C14 0.0216(7) 0.0168(7) 0.0186(7) -0.0025(5) -0.0003(5) -0.0084(5)
C15 0.0197(7) 0.0192(7) 0.0215(7) -0.0016(5) -0.0015(5) -0.0066(5)
C16 0.0255(8) 0.0182(7) 0.0239(7) 0.0003(5) -0.0043(6) -0.0075(6)
C17 0.0183(7) 0.0161(6) 0.0205(7) -0.0023(5) 0.0005(5) -0.0057(5)
N17 0.0182(6) 0.0203(6) 0.0213(6) 0.0019(5) -0.0003(5) -0.0096(5)
O17 0.0185(5) 0.0296(6) 0.0261(5) 0.0032(4) -0.0013(4) -0.0095(4)
N21 0.0298(7) 0.0223(6) 0.0243(7) 0.0019(5) -0.0028(5) -0.0053(5)
C22 0.0277(8) 0.0176(7) 0.0197(7) -0.0019(5) -0.0007(6) -0.0068(6)
C23 0.0273(8) 0.0201(7) 0.0231(7) -0.0025(6) 0.0001(6) -0.0080(6)
C24 0.0323(8) 0.0232(7) 0.0261(8) -0.0041(6) 0.0052(6) -0.0121(6)
C25 0.0453(10) 0.0209(7) 0.0237(8) 0.0015(6) 0.0065(7) -0.0115(7)
C26 0.0401(9) 0.0224(8) 0.0241(8) 0.0040(6) -0.0024(6) -0.0043(6)
C27 0.0217(7) 0.0202(7) 0.0231(7) -0.0002(5) -0.0010(5) -0.0079(5)
N27 0.0227(6) 0.0174(6) 0.0204(6) -0.0001(5) 0.0018(5) -0.0091(5)
C31 0.0169(7) 0.0220(7) 0.0231(7) -0.0002(5) -0.0011(5) -0.0052(5)
O31 0.0341(6) 0.0422(7) 0.0245(6) 0.0076(5) -0.0037(5) -0.0258(5)
O32 0.0270(6) 0.0430(7) 0.0213(6) 0.0013(5) -0.0027(4) -0.0150(5)
C32 0.0212(7) 0.0238(7) 0.0233(7) 0.0019(6) -0.0019(5) -0.0095(6)
C33 0.0216(7) 0.0254(7) 0.0254(8) 0.0031(6) -0.0027(6) -0.0105(6)
C34 0.0218(8) 0.0209(7) 0.0234(7) 0.0026(5) -0.0032(5) -0.0090(5)

loop_
_atom_type_symbol
_atom_type_description
_atom_type_scat_dispersion_real
_atom_type_scat_dispersion_imag
_atom_type_scat_source
C C 0.0181 0.0091 'International Tables Vol C Tables 4.2.6.8 and 6.1.1.4'
H H 0.0000 0.0000 'International Tables Vol C Tables 4.2.6.8 and 6.1.1.4'
N N 0.0311 0.0180 'International Tables Vol C Tables 4.2.6.8 and 6.1.1.4'
O O 0.0492 0.0322 'International Tables Vol C Tables 4.2.6.8 and 6.1.1.4'

loop_
_geom_angle_atom_site_label_1
_geom_angle_atom_site_label_2
_geom_angle_atom_site_label_3
_geom_angle
_geom_angle_site_symmetry_1
H1A O1W H1B 108.3(18) .
C12 N11 C16 118.45(12) .
N11 C12 C13 122.96(13) .
N11 C12 H12 118.5 .
C13 C12 H12 118.5 .
C12 C13 C14 118.50(13) .
C12 C13 H13 120.8 .
C14 C13 H13 120.8 .
C15 C14 C13 118.48(13) .
C15 C14 C17 117.21(12) .
C13 C14 C17 124.29(12) .
C16 C15 C14 119.16(13) .
C16 C15 H15 120.4 .
C14 C15 H15 120.4 .
N11 C16 C15 122.45(13) .
N11 C16 H16 118.8 .
C15 C16 H16 118.8 .
O17 C17 N17 124.19(13) .
O17 C17 C14 120.10(12) .
N17 C17 C14 115.71(12) .
C17 N17 N27 118.07(12) .
C17 N17 H17 123.0(12) .
N27 N17 H17 118.6(12) .
C26 N21 C22 116.59(13) .
N21 C22 C23 123.35(13) .
N21 C22 C27 114.57(13) .
C23 C22 C27 122.06(13) .
C24 C23 C22 118.61(14) .
C24 C23 H23 120.7 .
C22 C23 H23 120.7 .
C23 C24 C25 118.49(15) .
C23 C24 H24 120.8 .
C25 C24 H24 120.8 .
C26 C25 C24 118.95(14) .
C26 C25 H25 120.5 .
C24 C25 H25 120.5 .
N21 C26 C25 123.99(15) .
N21 C26 H26 118.0 .
C25 C26 H26 118.0 .
N27 C27 C22 120.16(13) .
N27 C27 H27 119.9 .
C22 C27 H27 119.9 .
C27 N27 N17 115.69(12) .
O32 C31 O31 123.49(13) .
O32 C31 C32 122.79(13) .
O31 C31 C32 113.71(12) .
C31 O31 H31 109.6(13) .
C31 C32 C33 114.64(12) .
C31 C32 H32A 108.6 .
C33 C32 H32A 108.6 .
C31 C32 H32B 108.6 .
C33 C32 H32B 108.6 .
H32A C32 H32B 107.6 .
C32 C33 C34 111.73(12) .
C32 C33 H33A 109.3 .
C34 C33 H33A 109.3 .
C32 C33 H33B 109.3 .
C34 C33 H33B 109.3 .
H33A C33 H33B 107.9 .
C34 C34 C33 112.71(15) 2_457
C34 C34 H34A 109.0 2_457
C33 C34 H34A 109.0 .
C34 C34 H34B 109.0 2_457
C33 C34 H34B 109.0 .
H34A C34 H34B 107.8 .

loop_
_geom_bond_atom_site_label_1
_geom_bond_atom_site_label_2
_geom_bond_distance
_geom_bond_site_symmetry_2
O1W H1A 0.85(2) .
O1W H1B 0.89(2) .
N11 C12 1.343(2) .
N11 C16 1.348(2) .
C12 C13 1.397(2) .
C12 H12 0.9500 .
C13 C14 1.401(2) .
C13 H13 0.9500 .
C14 C15 1.399(2) .
C14 C17 1.5158(18) .
C15 C16 1.392(2) .
C15 H15 0.9500 .
C16 H16 0.9500 .
C17 O17 1.2350(18) .
C17 N17 1.3586(19) .
N17 N27 1.3850(16) .
N17 H17 0.865(19) .
N21 C26 1.349(2) .
N21 C22 1.3565(19) .
C22 C23 1.404(2) .
C22 C27 1.4797(19) .
C23 C24 1.395(2) .
C23 H23 0.9500 .
C24 C25 1.396(2) .
C24 H24 0.9500 .
C25 C26 1.388(2) .
C25 H25 0.9500 .
C26 H26 0.9500 .
C27 N27 1.2886(19) .
C27 H27 0.9500 .
C31 O32 1.2263(18) .
C31 O31 1.3155(18) .
C31 C32 1.5129(19) .
O31 H31 0.93(2) .
C32 C33 1.531(2) .
C32 H32A 0.9900 .
C32 H32B 0.9900 .
C33 C34 1.5370(19) .
C33 H33A 0.9900 .
C33 H33B 0.9900 .
C34 C34 1.532(3) 2_457
C34 H34A 0.9900 .
C34 H34B 0.9900 .

loop_
_geom_hbond_atom_site_label_D
_geom_hbond_atom_site_label_H
_geom_hbond_atom_site_label_A
_geom_hbond_distance_DH
_geom_hbond_distance_HA
_geom_hbond_distance_DA
_geom_hbond_angle_DHA
_geom_hbond_site_symmetry_A
N17 H17 O1W 0.865(19) 1.97(2) 2.8173(17) 167.1(17) .
O31 H31 N11 0.93(2) 1.69(2) 2.6176(16) 171(2) .
O1W H1A O17 0.85(2) 1.96(2) 2.7879(15) 162.6(19) 1_455
O1W H1B O32 0.89(2) 1.89(2) 2.7636(17) 165.2(18) 2_566

loop_
_geom_torsion_atom_site_label_1
_geom_torsion_atom_site_label_2
_geom_torsion_atom_site_label_3
_geom_torsion_atom_site_label_4
_geom_torsion
_geom_torsion_site_symmetry_4
C16 N11 C12 C13 -0.5(2) .
N11 C12 C13 C14 0.7(2) .
C12 C13 C14 C15 -0.4(2) .
C12 C13 C14 C17 -178.94(13) .
C13 C14 C15 C16 0.0(2) .
C17 C14 C15 C16 178.66(12) .
C12 N11 C16 C15 0.1(2) .
C14 C15 C16 N11 0.2(2) .
C15 C14 C17 O17 -15.07(19) .
C13 C14 C17 O17 163.51(14) .
C15 C14 C17 N17 164.65(12) .
C13 C14 C17 N17 -16.8(2) .
O17 C17 N17 N27 -0.4(2) .
C14 C17 N17 N27 179.92(11) .
C26 N21 C22 C23 -1.5(2) .
C26 N21 C22 C27 176.89(13) .
N21 C22 C23 C24 1.5(2) .
C27 C22 C23 C24 -176.73(13) .
C22 C23 C24 C25 -0.4(2) .
C23 C24 C25 C26 -0.6(2) .
C22 N21 C26 C25 0.4(2) .
C24 C25 C26 N21 0.6(3) .
N21 C22 C27 N27 -171.12(13) .
C23 C22 C27 N27 7.3(2) .
C22 C27 N27 N17 177.93(12) .
C17 N17 N27 C27 178.95(13) .
O32 C31 C32 C33 -24.9(2) .
O31 C31 C32 C33 156.40(13) .
C31 C32 C33 C34 171.07(12) .
C32 C33 C34 C34 174.50(15) 2_457
